data_4104884
loop_
_publ_author_name
'Liezel A. Labios'
'Matthew D. Millard'
'Arnold L. Rheingold'
'Joshua S. Figueroa'

_publ_section_title
;
 Bond Activation, Substrate Addition and Catalysis by an Isolable
 Two-Coordinate Pd(0) Bis-Isocyanide Monomer
;
_journal_name_full 'Journal of the American Chemical Society'
_journal_page_first 11318
_journal_page_last 11319
_journal_paper_doi 10.1021/ja905338x
_journal_volume 131
_journal_year 2009
_chemical_formula_sum 'C66 H82 N2 O Pd'
_chemical_formula_weight 1025.74
_chemical_name_common Pd(CNArDipp2)2
_chemical_name_systematic
; 
 ? 
;
_space_group_IT_number 14
_symmetry_cell_setting monoclinic
_symmetry_space_group_name_Hall '-P 2yn'
_symmetry_space_group_name_H-M 'P 1 21/n 1'
_atom_sites_solution_hydrogens geom
_atom_sites_solution_primary direct
_atom_sites_solution_secondary difmap
_audit_creation_method SHELXL-97
_cell_angle_alpha 90.00
_cell_angle_beta 96.164(12)
_cell_angle_gamma 90.00
_cell_formula_units_Z 4
_cell_length_a 16.388(4)
_cell_length_b 16.778(4)
_cell_length_c 21.880(6)
_cell_measurement_reflns_used 9961
_cell_measurement_temperature 100(2)
_cell_measurement_theta_max 22.09
_cell_measurement_theta_min 2.23
_cell_volume 5981(3)
_computing_cell_refinement 'Bruker SMART'
_computing_data_collection 'Bruker SMART'
_computing_data_reduction 'Bruker SAINT'
_computing_molecular_graphics 'Bruker SHELXTL'
_computing_publication_material 'Bruker SHELXTL'
_computing_structure_refinement 'SHELXL-97 (Sheldrick, 1997)'
_computing_structure_solution 'SHELXS-97 (Sheldrick, 1990)'
_diffrn_ambient_temperature 100(2)
_diffrn_measured_fraction_theta_full 1.000
_diffrn_measured_fraction_theta_max 1.000
_diffrn_measurement_device_type 'CCD area detector'
_diffrn_measurement_method 'phi and omega scans'
_diffrn_radiation_monochromator graphite
_diffrn_radiation_source 'fine-focus sealed tube'
_diffrn_radiation_type MoK\a
_diffrn_radiation_wavelength 0.71073
_diffrn_reflns_av_R_equivalents 0.0857
_diffrn_reflns_av_sigmaI/netI 0.0596
_diffrn_reflns_limit_h_max 18
_diffrn_reflns_limit_h_min -17
_diffrn_reflns_limit_k_max 18
_diffrn_reflns_limit_k_min -18
_diffrn_reflns_limit_l_max 24
_diffrn_reflns_limit_l_min -24
_diffrn_reflns_number 53212
_diffrn_reflns_theta_full 23.26
_diffrn_reflns_theta_max 23.26
_diffrn_reflns_theta_min 1.48
_exptl_absorpt_coefficient_mu 0.351
_exptl_absorpt_correction_T_max 0.9658
_exptl_absorpt_correction_T_min 0.9332
_exptl_absorpt_correction_type none
_exptl_crystal_colour orange
_exptl_crystal_density_diffrn 1.139
_exptl_crystal_density_meas 0
_exptl_crystal_description Block
_exptl_crystal_F_000 2184
_exptl_crystal_size_max 0.20
_exptl_crystal_size_mid 0.10
_exptl_crystal_size_min 0.10
_refine_diff_density_max 0.348
_refine_diff_density_min -0.458
_refine_diff_density_rms 0.044
_refine_ls_extinction_method none
_refine_ls_goodness_of_fit_ref 1.037
_refine_ls_hydrogen_treatment constr
_refine_ls_matrix_type full
_refine_ls_number_parameters 631
_refine_ls_number_reflns 8588
_refine_ls_number_restraints 0
_refine_ls_restrained_S_all 1.037
_refine_ls_R_factor_all 0.0903
_refine_ls_R_factor_gt 0.0459
_refine_ls_shift/su_max 0.001
_refine_ls_shift/su_mean 0.000
_refine_ls_structure_factor_coef Fsqd
_refine_ls_weighting_details 'calc w=1/[\s^2^(Fo^2^)+(0.0500P)^2^+0.0000P] where P=(Fo^2^+2Fc^2^)/3'
_refine_ls_weighting_scheme calc
_refine_ls_wR_factor_gt 0.1064
_refine_ls_wR_factor_ref 0.1244
_reflns_number_gt 5018
_reflns_number_total 8588
_reflns_threshold_expression >2sigma(I)
_cod_data_source_file ja905338x_si_002_2.cif
_cod_data_source_block jfig148
_cod_original_cell_volume 5982(3)
_cod_database_code 4104884

loop_
_symmetry_equiv_pos_as_xyz
'x, y, z'
'-x+1/2, y+1/2, -z+1/2'
'-x, -y, -z'
'x-1/2, -y-1/2, z-1/2'

loop_
_atom_site_label
_atom_site_type_symbol
_atom_site_fract_x
_atom_site_fract_y
_atom_site_fract_z
_atom_site_U_iso_or_equiv
_atom_site_adp_type
_atom_site_occupancy
_atom_site_symmetry_multiplicity
_atom_site_calc_flag
_atom_site_refinement_flags
Pd1 Pd 0.613155(18) 0.74969(2) 0.194120(16) 0.07637(16) Uani 1 1 d .
C1 C 0.7248(3) 0.7310(2) 0.17765(18) 0.0610(11) Uani 1 1 d .
N1 N 0.78767(19) 0.71336(17) 0.16153(14) 0.0522(8) Uani 1 1 d .
O1 O 0.5821(3) 0.6167(3) 0.3949(4) 0.194(2) Uani 1 1 d .
C2 C 0.4961(3) 0.7596(2) 0.19659(17) 0.0631(11) Uani 1 1 d .
N2 N 0.4257(2) 0.76697(17) 0.19440(13) 0.0541(8) Uani 1 1 d .
C3 C 0.8494(2) 0.6763(2) 0.13231(16) 0.0466(9) Uani 1 1 d .
C4 C 0.3421(2) 0.7836(2) 0.18933(17) 0.0472(9) Uani 1 1 d .
C6 C 0.9288(2) 0.7080(2) 0.14193(16) 0.0465(9) Uani 1 1 d .
C8 C 0.2222(2) 0.8165(2) 0.23699(18) 0.0568(10) Uani 1 1 d .
H8A H 0.1950 0.8249 0.2727 0.068 Uiso 1 1 calc R
C10 C 0.3403(2) 0.7710(2) 0.07473(17) 0.0554(10) Uani 1 1 d .
C11 C 0.9486(2) 0.7792(2) 0.18217(18) 0.0497(10) Uani 1 1 d .
C12 C 0.7415(2) 0.5818(2) 0.08632(17) 0.0502(9) Uani 1 1 d .
C14 C 0.8281(2) 0.6115(2) 0.09463(16) 0.0475(9) Uani 1 1 d .
C15 C 0.3537(2) 0.7931(3) 0.30493(18) 0.0571(10) Uani 1 1 d .
C16 C 0.2990(2) 0.7892(2) 0.13095(17) 0.0495(9) Uani 1 1 d .
C17 C 0.1790(2) 0.8242(2) 0.17989(19) 0.0619(11) Uani 1 1 d .
H17A H 0.1228 0.8393 0.1765 0.074 Uiso 1 1 calc R
C18 C 0.9884(2) 0.6700(2) 0.11119(17) 0.0518(10) Uani 1 1 d .
H18A H 1.0433 0.6891 0.1164 0.062 Uiso 1 1 calc R
C19 C 0.2168(2) 0.8101(2) 0.12725(18) 0.0607(11) Uani 1 1 d .
H19A H 0.1859 0.8149 0.0881 0.073 Uiso 1 1 calc R
C20 C 0.9758(2) 0.7692(2) 0.24410(19) 0.0583(11) Uani 1 1 d .
C21 C 0.3334(2) 0.6945(3) 0.04997(18) 0.0624(11) Uani 1 1 d .
C22 C 0.7178(2) 0.5207(2) 0.12448(18) 0.0586(10) Uani 1 1 d .
C23 C 0.6363(3) 0.4961(3) 0.1169(2) 0.0726(12) Uani 1 1 d .
H23A H 0.6189 0.4548 0.1423 0.087 Uiso 1 1 calc R
C24 C 0.3541(3) 0.7239(3) 0.3407(2) 0.0701(12) Uani 1 1 d .
C25 C 0.6846(2) 0.6174(2) 0.04209(18) 0.0589(10) Uani 1 1 d .
C26 C 0.9692(2) 0.6057(2) 0.07368(17) 0.0542(10) Uani 1 1 d .
H26A H 1.0107 0.5811 0.0530 0.065 Uiso 1 1 calc R
C27 C 0.8900(2) 0.5764(2) 0.06567(17) 0.0534(10) Uani 1 1 d .
H27A H 0.8778 0.5314 0.0399 0.064 Uiso 1 1 calc R
C28 C 0.7085(3) 0.6848(2) 0.0009(2) 0.0725(12) Uani 1 1 d .
H28A H 0.7667 0.6995 0.0147 0.087 Uiso 1 1 calc R
C29 C 0.9824(3) 0.6872(3) 0.27300(19) 0.0727(12) Uani 1 1 d .
H29A H 0.9832 0.6475 0.2390 0.087 Uiso 1 1 calc R
C30 C 0.9954(2) 0.8367(3) 0.2791(2) 0.0738(13) Uani 1 1 d .
H30A H 1.0144 0.8310 0.3215 0.089 Uiso 1 1 calc R
C31 C 0.4005(3) 0.9351(3) 0.2872(2) 0.0839(14) Uani 1 1 d .
H31A H 0.3740 0.9216 0.2452 0.101 Uiso 1 1 calc R
C32 C 0.3862(2) 0.8305(3) 0.04830(18) 0.0666(12) Uani 1 1 d .
C33 C 0.9401(2) 0.8557(3) 0.1550(2) 0.0619(11) Uani 1 1 d .
C34 C 0.3971(3) 0.8616(3) 0.3263(2) 0.0732(13) Uani 1 1 d .
C35 C 0.6043(3) 0.5904(3) 0.0367(2) 0.0744(12) Uani 1 1 d .
H35A H 0.5650 0.6140 0.0070 0.089 Uiso 1 1 calc R
C36 C 0.4142(3) 0.7361(3) -0.0293(2) 0.0867(15) Uani 1 1 d .
H36A H 0.4388 0.7245 -0.0656 0.104 Uiso 1 1 calc R
C37 C 0.9881(3) 0.9117(3) 0.2539(3) 0.0797(14) Uani 1 1 d .
H37A H 1.0020 0.9571 0.2789 0.096 Uiso 1 1 calc R
C38 C 0.9608(3) 0.9213(3) 0.1930(2) 0.0766(13) Uani 1 1 d .
H38A H 0.9558 0.9735 0.1762 0.092 Uiso 1 1 calc R
C39 C 0.5804(3) 0.5303(3) 0.0733(2) 0.0827(14) Uani 1 1 d .
H39A H 0.5251 0.5123 0.0686 0.099 Uiso 1 1 calc R
C40 C 0.4217(3) 0.8108(3) -0.0043(2) 0.0821(14) Uani 1 1 d .
H40A H 0.4520 0.8501 -0.0235 0.099 Uiso 1 1 calc R
C41 C 0.9102(3) 0.8684(3) 0.0881(2) 0.0828(14) Uani 1 1 d .
H41A H 0.9034 0.8148 0.0683 0.099 Uiso 1 1 calc R
C42 C 0.3133(3) 0.6475(3) 0.3157(2) 0.0806(13) Uani 1 1 d .
H42A H 0.2703 0.6626 0.2818 0.097 Uiso 1 1 calc R
C43 C 0.2888(3) 0.6280(3) 0.0800(2) 0.0750(13) Uani 1 1 d .
H43A H 0.2644 0.6511 0.1160 0.090 Uiso 1 1 calc R
C44 C 0.3713(3) 0.6776(3) -0.0024(2) 0.0811(14) Uani 1 1 d .
H44A H 0.3677 0.6256 -0.0196 0.097 Uiso 1 1 calc R
C45 C 0.7763(3) 0.4823(3) 0.1743(2) 0.0750(13) Uani 1 1 d .
H45A H 0.8310 0.5084 0.1733 0.090 Uiso 1 1 calc R
C46 C 0.4364(4) 0.7927(5) 0.4213(3) 0.121(2) Uani 1 1 d .
H46A H 0.4637 0.7929 0.4618 0.145 Uiso 1 1 calc R
C47 C 0.3960(3) 0.9139(3) 0.0750(2) 0.0880(15) Uani 1 1 d .
H47A H 0.3726 0.9139 0.1154 0.106 Uiso 1 1 calc R
C48 C 0.7050(3) 0.6579(3) -0.0655(2) 0.1030(17) Uani 1 1 d .
H48A H 0.7217 0.7019 -0.0908 0.154 Uiso 1 1 calc R
H48B H 0.6489 0.6416 -0.0801 0.154 Uiso 1 1 calc R
H48C H 0.7423 0.6127 -0.0684 0.154 Uiso 1 1 calc R
C49 C 0.9719(4) 0.9147(3) 0.0549(2) 0.1198(19) Uani 1 1 d .
H49A H 1.0249 0.8871 0.0598 0.180 Uiso 1 1 calc R
H49B H 0.9785 0.9684 0.0724 0.180 Uiso 1 1 calc R
H49C H 0.9521 0.9186 0.0111 0.180 Uiso 1 1 calc R
C50 C 1.0608(3) 0.6760(3) 0.3159(3) 0.1192(19) Uani 1 1 d .
H50A H 1.1083 0.6872 0.2937 0.179 Uiso 1 1 calc R
H50B H 1.0638 0.6209 0.3309 0.179 Uiso 1 1 calc R
H50C H 1.0608 0.7125 0.3509 0.179 Uiso 1 1 calc R
C52 C 0.2189(3) 0.5928(3) 0.0361(2) 0.126(2) Uani 1 1 d .
H52A H 0.1804 0.6353 0.0218 0.189 Uiso 1 1 calc R
H52B H 0.1900 0.5521 0.0577 0.189 Uiso 1 1 calc R
H52C H 0.2414 0.5686 0.0008 0.189 Uiso 1 1 calc R
C53 C 0.8268(3) 0.9090(3) 0.0809(3) 0.137(2) Uani 1 1 d .
H53A H 0.7878 0.8774 0.1018 0.205 Uiso 1 1 calc R
H53B H 0.8071 0.9134 0.0371 0.205 Uiso 1 1 calc R
H53C H 0.8317 0.9623 0.0992 0.205 Uiso 1 1 calc R
C54 C 0.3752(3) 0.5935(3) 0.2881(2) 0.1167(19) Uani 1 1 d .
H54A H 0.4019 0.6233 0.2572 0.175 Uiso 1 1 calc R
H54B H 0.3466 0.5473 0.2686 0.175 Uiso 1 1 calc R
H54C H 0.4167 0.5754 0.3207 0.175 Uiso 1 1 calc R
C55 C 0.3048(2) 0.7966(2) 0.24345(16) 0.0495(9) Uani 1 1 d .
C56 C 0.6566(3) 0.7588(3) 0.0060(3) 0.1082(17) Uani 1 1 d .
H56A H 0.6603 0.7759 0.0490 0.162 Uiso 1 1 calc R
H56B H 0.5993 0.7469 -0.0087 0.162 Uiso 1 1 calc R
H56C H 0.6766 0.8015 -0.0191 0.162 Uiso 1 1 calc R
C57 C 0.9088(3) 0.6688(3) 0.3068(2) 0.117(2) Uani 1 1 d .
H57A H 0.8584 0.6762 0.2789 0.176 Uiso 1 1 calc R
H57B H 0.9083 0.7047 0.3420 0.176 Uiso 1 1 calc R
H57C H 0.9120 0.6135 0.3212 0.176 Uiso 1 1 calc R
C58 C 0.3966(4) 0.7255(4) 0.3992(2) 0.1045(18) Uani 1 1 d .
H58A H 0.3979 0.6791 0.4243 0.125 Uiso 1 1 calc R
C59 C 0.3491(3) 0.5628(3) 0.1037(2) 0.1110(18) Uani 1 1 d .
H59A H 0.3933 0.5862 0.1318 0.167 Uiso 1 1 calc R
H59B H 0.3724 0.5379 0.0690 0.167 Uiso 1 1 calc R
H59C H 0.3203 0.5224 0.1256 0.167 Uiso 1 1 calc R
C60 C 0.4374(3) 0.8593(4) 0.3859(3) 0.1063(18) Uani 1 1 d .
H60A H 0.4661 0.9051 0.4021 0.128 Uiso 1 1 calc R
C61 C 0.4886(3) 0.9604(3) 0.2806(3) 0.120(2) Uani 1 1 d .
H61A H 0.5182 0.9160 0.2641 0.180 Uiso 1 1 calc R
H61B H 0.5160 0.9756 0.3210 0.180 Uiso 1 1 calc R
H61C H 0.4882 1.0060 0.2526 0.180 Uiso 1 1 calc R
C62 C 0.4862(3) 0.9383(3) 0.0869(3) 0.121(2) Uani 1 1 d .
H62A H 0.5159 0.8995 0.1145 0.182 Uiso 1 1 calc R
H62B H 0.4902 0.9912 0.1060 0.182 Uiso 1 1 calc R
H62C H 0.5105 0.9398 0.0479 0.182 Uiso 1 1 calc R
C65 C 0.2709(3) 0.5990(3) 0.3633(3) 0.121(2) Uani 1 1 d .
H65A H 0.2301 0.6325 0.3807 0.181 Uiso 1 1 calc R
H65B H 0.3120 0.5812 0.3963 0.181 Uiso 1 1 calc R
H65C H 0.2436 0.5525 0.3432 0.181 Uiso 1 1 calc R
C69 C 0.3475(3) 0.9745(3) 0.0331(3) 0.124(2) Uani 1 1 d .
H69A H 0.2897 0.9587 0.0270 0.186 Uiso 1 1 calc R
H69B H 0.3697 0.9761 -0.0068 0.186 Uiso 1 1 calc R
H69C H 0.3523 1.0274 0.0521 0.186 Uiso 1 1 calc R
C70 C 0.7879(4) 0.3951(3) 0.1641(3) 0.148(2) Uani 1 1 d .
H70A H 0.8266 0.3735 0.1972 0.221 Uiso 1 1 calc R
H70B H 0.8096 0.3869 0.1246 0.221 Uiso 1 1 calc R
H70C H 0.7350 0.3677 0.1638 0.221 Uiso 1 1 calc R
C71 C 0.7506(3) 0.4954(4) 0.2378(2) 0.140(2) Uani 1 1 d .
H71A H 0.7442 0.5526 0.2449 0.210 Uiso 1 1 calc R
H71B H 0.7926 0.4737 0.2686 0.210 Uiso 1 1 calc R
H71C H 0.6982 0.4683 0.2411 0.210 Uiso 1 1 calc R
C75 C 0.3521(3) 1.0042(3) 0.3115(3) 0.1174(19) Uani 1 1 d .
H75A H 0.2953 0.9874 0.3142 0.176 Uiso 1 1 calc R
H75B H 0.3524 1.0497 0.2833 0.176 Uiso 1 1 calc R
H75C H 0.3774 1.0199 0.3523 0.176 Uiso 1 1 calc R
C81 C 0.6068(7) 0.6578(6) 0.3458(4) 0.224(5) Uani 1 1 d .
H81A H 0.5769 0.7090 0.3402 0.269 Uiso 1 1 calc R
H81B H 0.5960 0.6261 0.3076 0.269 Uiso 1 1 calc R
C82 C 0.6921(8) 0.6866(8) 0.4238(5) 0.317(9) Uani 1 1 d .
H82A H 0.7456 0.6693 0.4450 0.380 Uiso 1 1 calc R
H82B H 0.6868 0.7447 0.4305 0.380 Uiso 1 1 calc R
C83 C 0.6339(6) 0.6501(6) 0.4474(3) 0.191(4) Uani 1 1 d .
H83A H 0.6023 0.6876 0.4706 0.229 Uiso 1 1 calc R
H83B H 0.6563 0.6072 0.4755 0.229 Uiso 1 1 calc R
C84 C 0.6907(6) 0.6713(6) 0.3595(5) 0.191(4) Uani 1 1 d .
H84A H 0.7095 0.7178 0.3370 0.229 Uiso 1 1 calc R
H84B H 0.7236 0.6238 0.3511 0.229 Uiso 1 1 calc R

loop_
_atom_site_aniso_label
_atom_site_aniso_U_11
_atom_site_aniso_U_22
_atom_site_aniso_U_33
_atom_site_aniso_U_23
_atom_site_aniso_U_13
_atom_site_aniso_U_12
Pd1 0.0353(2) 0.1108(3) 0.0851(3) -0.0058(2) 0.01591(16) 0.01181(19)
C1 0.041(3) 0.077(3) 0.064(3) -0.011(2) 0.003(2) 0.000(2)
N1 0.033(2) 0.061(2) 0.063(2) -0.0103(16) 0.0066(16) -0.0030(16)
O1 0.170(5) 0.177(5) 0.237(7) 0.058(5) 0.023(5) -0.018(4)
C2 0.046(3) 0.088(3) 0.057(3) -0.006(2) 0.0124(19) 0.008(2)
N2 0.037(2) 0.075(2) 0.0513(19) -0.0057(16) 0.0091(14) 0.0042(17)
C3 0.034(2) 0.055(2) 0.051(2) -0.0010(19) 0.0078(17) 0.0048(18)
C4 0.028(2) 0.060(2) 0.055(3) -0.0061(19) 0.0099(18) 0.0002(17)
C6 0.035(2) 0.051(2) 0.055(2) -0.0002(19) 0.0077(18) 0.0024(18)
C8 0.036(2) 0.078(3) 0.059(3) -0.008(2) 0.0149(19) 0.002(2)
C10 0.044(2) 0.079(3) 0.044(2) -0.001(2) 0.0068(18) 0.000(2)
C11 0.028(2) 0.059(3) 0.064(3) -0.011(2) 0.0111(18) -0.0029(17)
C12 0.040(2) 0.055(2) 0.056(3) -0.012(2) 0.0068(19) -0.0058(19)
C14 0.041(2) 0.053(2) 0.047(2) 0.0021(19) 0.0010(17) 0.0038(19)
C15 0.038(2) 0.083(3) 0.051(3) -0.011(2) 0.0087(19) 0.011(2)
C16 0.039(2) 0.060(2) 0.051(2) -0.0060(19) 0.0085(18) 0.0000(19)
C17 0.032(2) 0.086(3) 0.068(3) -0.003(2) 0.006(2) 0.006(2)
C18 0.031(2) 0.063(3) 0.062(3) -0.003(2) 0.0089(18) 0.0005(19)
C19 0.044(3) 0.084(3) 0.053(3) -0.001(2) -0.0011(19) 0.004(2)
C20 0.043(2) 0.072(3) 0.061(3) -0.017(2) 0.015(2) -0.006(2)
C21 0.058(3) 0.078(3) 0.052(3) -0.012(2) 0.008(2) -0.002(2)
C22 0.042(3) 0.072(3) 0.062(3) -0.010(2) 0.009(2) -0.009(2)
C23 0.070(3) 0.080(3) 0.070(3) -0.005(2) 0.019(3) -0.017(3)
C24 0.057(3) 0.100(4) 0.053(3) -0.002(3) 0.007(2) 0.018(3)
C25 0.042(3) 0.067(3) 0.066(3) -0.007(2) -0.003(2) -0.004(2)
C26 0.042(3) 0.065(3) 0.057(3) -0.005(2) 0.0124(18) 0.010(2)
C27 0.047(3) 0.054(2) 0.060(3) -0.008(2) 0.0076(19) 0.002(2)
C28 0.056(3) 0.072(3) 0.086(3) 0.014(3) -0.013(2) -0.002(2)
C29 0.083(4) 0.079(3) 0.056(3) -0.007(2) 0.008(2) -0.014(3)
C30 0.063(3) 0.098(4) 0.062(3) -0.026(3) 0.013(2) -0.014(3)
C31 0.065(3) 0.092(4) 0.093(4) -0.027(3) 0.002(3) -0.009(3)
C32 0.061(3) 0.083(3) 0.058(3) -0.002(2) 0.018(2) 0.002(2)
C33 0.046(3) 0.065(3) 0.075(3) -0.014(3) 0.005(2) 0.001(2)
C34 0.054(3) 0.103(4) 0.060(3) -0.024(3) -0.005(2) 0.011(3)
C35 0.049(3) 0.087(3) 0.084(3) -0.005(3) -0.010(2) -0.007(2)
C36 0.086(4) 0.122(5) 0.057(3) -0.004(3) 0.027(3) 0.020(3)
C37 0.063(3) 0.080(4) 0.098(4) -0.040(3) 0.020(3) -0.013(3)
C38 0.063(3) 0.062(3) 0.105(4) -0.013(3) 0.011(3) 0.003(2)
C39 0.051(3) 0.103(4) 0.095(4) -0.019(3) 0.011(3) -0.019(3)
C40 0.082(4) 0.100(4) 0.070(3) 0.009(3) 0.032(3) -0.001(3)
C41 0.090(4) 0.056(3) 0.096(4) -0.003(3) -0.018(3) 0.004(3)
C42 0.070(3) 0.089(3) 0.082(3) 0.017(3) 0.001(3) 0.008(3)
C43 0.077(3) 0.076(3) 0.074(3) -0.018(3) 0.018(3) -0.002(3)
C44 0.088(4) 0.090(3) 0.066(3) -0.010(3) 0.014(3) 0.011(3)
C45 0.071(3) 0.084(3) 0.071(3) 0.013(3) 0.008(2) -0.016(3)
C46 0.126(5) 0.162(6) 0.066(4) -0.030(4) -0.026(3) 0.048(5)
C47 0.102(4) 0.082(3) 0.088(4) 0.001(3) 0.045(3) -0.013(3)
C48 0.128(5) 0.097(4) 0.086(4) -0.001(3) 0.023(3) -0.018(3)
C49 0.132(5) 0.132(5) 0.094(4) 0.005(4) 0.011(4) -0.011(4)
C50 0.085(4) 0.119(5) 0.147(5) 0.029(4) -0.020(4) -0.004(3)
C52 0.116(5) 0.157(5) 0.103(4) -0.029(4) 0.003(3) -0.059(4)
C53 0.097(5) 0.130(5) 0.171(6) 0.033(4) -0.042(4) 0.003(4)
C54 0.112(5) 0.113(4) 0.130(5) -0.025(4) 0.035(4) 0.002(4)
C55 0.037(2) 0.060(2) 0.052(2) -0.006(2) 0.0070(18) 0.0003(19)
C56 0.116(5) 0.091(4) 0.114(4) 0.006(3) -0.002(3) 0.013(3)
C57 0.112(5) 0.151(5) 0.090(4) 0.027(3) 0.018(3) -0.040(4)
C58 0.111(5) 0.133(5) 0.067(4) 0.002(3) -0.004(3) 0.033(4)
C59 0.109(5) 0.096(4) 0.130(5) 0.007(3) 0.020(4) -0.007(3)
C60 0.094(4) 0.129(5) 0.090(5) -0.039(4) -0.019(3) 0.012(4)
C61 0.087(4) 0.113(4) 0.163(6) -0.048(4) 0.028(4) -0.021(3)
C62 0.121(5) 0.110(4) 0.135(5) 0.000(4) 0.018(4) -0.039(4)
C65 0.106(5) 0.128(5) 0.132(5) 0.045(4) 0.035(4) 0.010(4)
C69 0.128(5) 0.087(4) 0.162(6) 0.008(4) 0.040(4) 0.013(4)
C70 0.198(7) 0.094(4) 0.137(6) 0.005(4) -0.044(5) 0.028(4)
C71 0.145(6) 0.202(7) 0.069(4) 0.000(4) -0.003(4) -0.012(5)
C75 0.089(4) 0.116(4) 0.146(5) -0.026(4) 0.007(3) 0.009(3)
C81 0.218(11) 0.294(11) 0.156(8) 0.128(8) 0.008(7) -0.100(9)
C82 0.324(15) 0.481(19) 0.136(9) 0.032(11) -0.020(9) -0.294(15)
C83 0.217(10) 0.277(11) 0.079(6) -0.001(6) 0.023(6) -0.085(8)
C84 0.145(8) 0.236(9) 0.208(10) -0.026(8) 0.098(7) -0.053(7)

loop_
_atom_type_symbol
_atom_type_description
_atom_type_scat_dispersion_real
_atom_type_scat_dispersion_imag
_atom_type_scat_source
C C 0.0033 0.0016 'International Tables Vol C Tables 4.2.6.8 and 6.1.1.4'
H H 0.0000 0.0000 'International Tables Vol C Tables 4.2.6.8 and 6.1.1.4'
N N 0.0061 0.0033 'International Tables Vol C Tables 4.2.6.8 and 6.1.1.4'
O O 0.0106 0.0060 'International Tables Vol C Tables 4.2.6.8 and 6.1.1.4'
Pd Pd -0.9988 1.0072 'International Tables Vol C Tables 4.2.6.8 and 6.1.1.4'

loop_
_geom_angle_atom_site_label_1
_geom_angle_atom_site_label_2
_geom_angle_atom_site_label_3
_geom_angle
C1 Pd1 C2 169.81(16)
N1 C1 Pd1 171.1(3)
C1 N1 C3 163.6(4)
C81 O1 C83 103.1(6)
N2 C2 Pd1 175.9(3)
C2 N2 C4 174.1(4)
C14 C3 N1 118.2(3)
C14 C3 C6 123.9(3)
N1 C3 C6 117.9(3)
N2 C4 C16 119.0(3)
N2 C4 C55 118.5(3)
C16 C4 C55 122.5(3)
C18 C6 C3 116.2(3)
C18 C6 C11 121.8(3)
C3 C6 C11 122.0(3)
C17 C8 C55 121.2(3)
C21 C10 C32 121.2(3)
C21 C10 C16 118.8(3)
C32 C10 C16 120.0(3)
C20 C11 C33 121.8(4)
C20 C11 C6 120.2(4)
C33 C11 C6 118.1(4)
C22 C12 C25 121.1(3)
C22 C12 C14 119.4(3)
C25 C12 C14 119.5(3)
C27 C14 C3 117.2(3)
C27 C14 C12 122.3(3)
C3 C14 C12 120.5(3)
C24 C15 C34 121.4(4)
C24 C15 C55 120.5(4)
C34 C15 C55 118.1(4)
C19 C16 C4 117.7(3)
C19 C16 C10 121.7(3)
C4 C16 C10 120.6(3)
C8 C17 C19 120.4(4)
C26 C18 C6 121.3(3)
C17 C19 C16 120.9(4)
C30 C20 C11 118.1(4)
C30 C20 C29 120.7(4)
C11 C20 C29 121.3(4)
C44 C21 C10 118.8(4)
C44 C21 C43 119.0(4)
C10 C21 C43 122.1(3)
C23 C22 C12 118.0(4)
C23 C22 C45 118.9(4)
C12 C22 C45 123.0(4)
C39 C23 C22 121.2(4)
C58 C24 C15 118.1(5)
C58 C24 C42 120.4(5)
C15 C24 C42 121.5(4)
C35 C25 C12 118.3(4)
C35 C25 C28 119.6(4)
C12 C25 C28 122.0(4)
C18 C26 C27 120.5(3)
C26 C27 C14 121.0(4)
C48 C28 C56 110.6(4)
C48 C28 C25 111.1(4)
C56 C28 C25 112.5(4)
C20 C29 C57 111.4(4)
C20 C29 C50 113.0(4)
C57 C29 C50 109.8(4)
C37 C30 C20 121.5(4)
C34 C31 C61 112.0(4)
C34 C31 C75 111.7(4)
C61 C31 C75 110.6(4)
C40 C32 C10 117.5(4)
C40 C32 C47 120.2(4)
C10 C32 C47 122.3(3)
C38 C33 C11 117.2(4)
C38 C33 C41 119.8(4)
C11 C33 C41 123.0(4)
C60 C34 C15 117.3(5)
C60 C34 C31 120.7(5)
C15 C34 C31 121.9(4)
C39 C35 C25 121.3(4)
C40 C36 C44 120.7(4)
C38 C37 C30 120.2(4)
C37 C38 C33 121.3(4)
C35 C39 C23 120.1(4)
C36 C40 C32 121.6(4)
C33 C41 C53 111.1(4)
C33 C41 C49 111.9(4)
C53 C41 C49 111.0(4)
C24 C42 C54 110.9(4)
C24 C42 C65 114.4(4)
C54 C42 C65 108.6(4)
C21 C43 C59 110.4(4)
C21 C43 C52 111.9(4)
C59 C43 C52 110.5(4)
C36 C44 C21 120.1(4)
C70 C45 C71 109.4(4)
C70 C45 C22 112.9(4)
C71 C45 C22 112.5(4)
C60 C46 C58 120.8(5)
C32 C47 C62 111.9(4)
C32 C47 C69 110.7(4)
C62 C47 C69 110.7(4)
C8 C55 C4 117.3(3)
C8 C55 C15 121.7(3)
C4 C55 C15 120.9(3)
C46 C58 C24 121.0(5)
C46 C60 C34 121.3(6)
O1 C81 C84 106.3(7)
C83 C82 C84 112.0(9)
C82 C83 O1 105.1(7)
C81 C84 C82 98.8(7)

loop_
_geom_bond_atom_site_label_1
_geom_bond_atom_site_label_2
_geom_bond_distance
Pd1 C1 1.928(4)
Pd1 C2 1.932(4)
C1 N1 1.162(4)
N1 C3 1.399(4)
O1 C81 1.373(7)
O1 C83 1.465(8)
C2 N2 1.156(4)
N2 C4 1.392(4)
C3 C14 1.386(5)
C3 C6 1.400(5)
C4 C16 1.395(5)
C4 C55 1.406(4)
C6 C18 1.398(5)
C6 C11 1.499(5)
C8 C17 1.375(5)
C8 C55 1.387(5)
C10 C21 1.394(5)
C10 C32 1.410(5)
C10 C16 1.498(5)
C11 C20 1.390(5)
C11 C33 1.414(5)
C12 C22 1.402(5)
C12 C25 1.403(5)
C12 C14 1.498(5)
C14 C27 1.384(5)
C15 C24 1.400(6)
C15 C34 1.406(6)
C15 C55 1.491(5)
C16 C19 1.386(5)
C17 C19 1.386(5)
C18 C26 1.372(5)
C20 C30 1.386(5)
C20 C29 1.512(5)
C21 C44 1.389(5)
C21 C43 1.521(5)
C22 C23 1.392(5)
C22 C45 1.516(5)
C23 C39 1.374(6)
C24 C58 1.391(7)
C24 C42 1.519(6)
C25 C35 1.385(5)
C25 C28 1.524(5)
C26 C27 1.381(5)
C28 C48 1.516(5)
C28 C56 1.516(6)
C29 C57 1.513(6)
C29 C50 1.519(6)
C30 C37 1.374(6)
C31 C34 1.505(6)
C31 C61 1.526(6)
C31 C75 1.533(6)
C32 C40 1.384(5)
C32 C47 1.518(6)
C33 C38 1.400(5)
C33 C41 1.508(6)
C34 C60 1.398(6)
C35 C39 1.372(6)
C36 C40 1.366(6)
C36 C44 1.376(6)
C37 C38 1.369(6)
C41 C53 1.520(6)
C41 C49 1.521(6)
C42 C54 1.532(6)
C42 C65 1.546(6)
C43 C59 1.527(6)
C43 C52 1.532(6)
C45 C70 1.495(6)
C45 C71 1.510(6)
C46 C60 1.360(7)
C46 C58 1.364(8)
C47 C62 1.529(6)
C47 C69 1.533(6)
C81 C84 1.393(9)
C82 C83 1.288(9)
C82 C84 1.429(11)
